data_4319762
loop_
_publ_author_name
'Matthias Stender'
'Barrett E. Eichler'
'Ned J. Hardman'
'Philip P. Power'
'J\"org Prust'
'Mathias Noltemeyer'
'Herbert W. Roesky'

_publ_section_title
;
 Synthesis and Characterization of HC{C(Me)N(C6H3-2,6-i-Pr2)}2MX2 (M = Al,
 X = Cl, I; M = Ga, In, X = Me, Cl, I): Sterically Encumbered
 \b-Diketiminate Group 13 Metal Derivatives
;
_journal_name_full 'Inorganic Chemistry'
_journal_page_first 2794
_journal_page_last 2799
_journal_paper_doi 10.1021/ic001311d
_journal_volume 40
_journal_year 2001
_chemical_formula_sum 'C31 H47 Ga N2'
_chemical_formula_weight 517.43
_chemical_name_common NacNacGaMe2
_chemical_name_systematic
; 

 ? 

;
_space_group_IT_number 14
_symmetry_cell_setting monoclinic
_symmetry_space_group_name_Hall '-P 2yn'
_symmetry_space_group_name_H-M 'P 1 21/n 1'
_atom_sites_solution_hydrogens geom
_atom_sites_solution_primary direct
_atom_sites_solution_secondary difmap
_audit_creation_method SHELXL-97
_cell_angle_alpha 90.00
_cell_angle_beta 117.0020(10)
_cell_angle_gamma 90.00
_cell_formula_units_Z 4
_cell_length_a 12.6644(5)
_cell_length_b 19.3511(8)
_cell_length_c 13.3291(5)
_cell_measurement_reflns_used 7051
_cell_measurement_temperature 90(2)
_cell_measurement_theta_max 29.76
_cell_measurement_theta_min 2.72
_cell_volume 2910.5(2)
_computing_cell_refinement 'Bruker SMART'
_computing_data_collection 'Bruker SMART'
_computing_data_reduction 'Bruker SHELXTL v. 5.10'
_computing_molecular_graphics 'XP, Bruker SHELXTL v. 5.10'
_computing_publication_material 'XCIF, Bruker SHELXTL v. 5.10'
_computing_structure_refinement 'XL, Bruker SHELXTL v. 5.10'
_computing_structure_solution 'XS, Bruker SHELXTL v. 5.10'
_diffrn_ambient_temperature 90(2)
_diffrn_measured_fraction_theta_full 0.961
_diffrn_measured_fraction_theta_max 0.961
_diffrn_measurement_device_type 'Bruker SMART 1000'
_diffrn_measurement_method /w
_diffrn_radiation_monochromator graphite
_diffrn_radiation_source 'normal-focus sealed tube'
_diffrn_radiation_type MoK\a
_diffrn_radiation_wavelength 0.71073
_diffrn_reflns_av_R_equivalents 0.0546
_diffrn_reflns_av_sigmaI/netI 0.0480
_diffrn_reflns_limit_h_max 16
_diffrn_reflns_limit_h_min -18
_diffrn_reflns_limit_k_max 28
_diffrn_reflns_limit_k_min 0
_diffrn_reflns_limit_l_max 19
_diffrn_reflns_limit_l_min 0
_diffrn_reflns_number 40015
_diffrn_reflns_theta_full 31.51
_diffrn_reflns_theta_max 31.51
_diffrn_reflns_theta_min 1.84
_diffrn_standards_decay_% <0.01
_diffrn_standards_number '50 frames remeasured'
_exptl_absorpt_coefficient_mu 0.965
_exptl_absorpt_correction_T_max 0.8929
_exptl_absorpt_correction_T_min 0.8454
_exptl_absorpt_correction_type empirical
_exptl_absorpt_process_details
;SADABS: an empirical absorption program by G. M. Sheldrick

using the method described by Blessing, R. H.; Acta Cryst.

A51, 1995, 33.

;
_exptl_crystal_colour colorless
_exptl_crystal_density_diffrn 1.181
_exptl_crystal_density_method 'not measured'
_exptl_crystal_description block
_exptl_crystal_F_000 1112
_exptl_crystal_size_max 0.18
_exptl_crystal_size_mid 0.16
_exptl_crystal_size_min 0.12
_refine_diff_density_max 0.679
_refine_diff_density_min -0.740
_refine_diff_density_rms 0.087
_refine_ls_extinction_method none
_refine_ls_goodness_of_fit_ref 1.030
_refine_ls_hydrogen_treatment constr
_refine_ls_matrix_type full
_refine_ls_number_parameters 307
_refine_ls_number_reflns 9309
_refine_ls_number_restraints 0
_refine_ls_restrained_S_all 1.030
_refine_ls_R_factor_all 0.0696
_refine_ls_R_factor_gt 0.0431
_refine_ls_shift/su_max 0.002
_refine_ls_shift/su_mean 0.000
_refine_ls_structure_factor_coef Fsqd
_refine_ls_weighting_details 'calc w=1/[\s^2^(Fo^2^)+(0.0613P)^2^+1.2343P] where P=(Fo^2^+2Fc^2^)/3'
_refine_ls_weighting_scheme calc
_refine_ls_wR_factor_gt 0.1075
_refine_ls_wR_factor_ref 0.1197
_reflns_number_gt 6802
_reflns_number_total 9309
_reflns_threshold_expression >2sigma(I)
_cod_data_source_file ic001311d_3.cif
_cod_data_source_block be44
_cod_database_code 4319762

loop_
_symmetry_equiv_pos_as_xyz
'x, y, z'
'-x+1/2, y+1/2, -z+1/2'
'-x, -y, -z'
'x-1/2, -y-1/2, z-1/2'

loop_
_atom_site_label
_atom_site_type_symbol
_atom_site_fract_x
_atom_site_fract_y
_atom_site_fract_z
_atom_site_U_iso_or_equiv
_atom_site_adp_type
_atom_site_occupancy
_atom_site_symmetry_multiplicity
_atom_site_calc_flag
_atom_site_refinement_flags
_atom_site_disorder_assembly
_atom_site_disorder_group
Ga1 Ga 0.359103(18) 0.918023(11) 0.193644(17) 0.01306(6) Uani 1 1 d . . .
N1 N 0.33659(14) 0.87739(8) 0.31887(13) 0.0146(3) Uani 1 1 d . . .
C1 C 0.41984(18) 0.88816(10) 0.42400(17) 0.0166(4) Uani 1 1 d . . .
N2 N 0.53439(14) 0.90232(8) 0.26895(13) 0.0139(3) Uani 1 1 d . . .
C2 C 0.53597(18) 0.90791(10) 0.45076(16) 0.0177(4) Uani 1 1 d . . .
H2A H 0.5825 0.9246 0.5250 0.021 Uiso 1 1 calc R . .
C3 C 0.59223(17) 0.90588(10) 0.38023(17) 0.0157(4) Uani 1 1 d . . .
C4 C 0.3902(2) 0.87831(12) 0.52122(18) 0.0230(4) Uani 1 1 d . . .
H4A H 0.3069 0.8647 0.4920 0.035 Uiso 1 1 calc R . .
H4B H 0.4036 0.9217 0.5631 0.035 Uiso 1 1 calc R . .
H4C H 0.4409 0.8421 0.5714 0.035 Uiso 1 1 calc R . .
C5 C 0.72637(18) 0.90699(12) 0.44091(18) 0.0221(4) Uani 1 1 d . . .
H5A H 0.7574 0.9055 0.3856 0.033 Uiso 1 1 calc R . .
H5B H 0.7552 0.8668 0.4908 0.033 Uiso 1 1 calc R . .
H5C H 0.7533 0.9494 0.4855 0.033 Uiso 1 1 calc R . .
C6 C 0.23291(17) 0.83795(10) 0.30173(16) 0.0160(4) Uani 1 1 d . . .
C7 C 0.24125(18) 0.76489(10) 0.30531(17) 0.0182(4) Uani 1 1 d . . .
C8 C 0.14220(19) 0.72704(12) 0.29171(18) 0.0226(4) Uani 1 1 d . . .
H8A H 0.1470 0.6780 0.2959 0.027 Uiso 1 1 calc R . .
C9 C 0.0369(2) 0.75895(12) 0.27225(19) 0.0249(4) Uani 1 1 d . . .
H9A H -0.0297 0.7320 0.2630 0.030 Uiso 1 1 calc R . .
C10 C 0.02890(19) 0.83059(11) 0.26626(19) 0.0227(4) Uani 1 1 d . . .
H10A H -0.0439 0.8523 0.2518 0.027 Uiso 1 1 calc R . .
C11 C 0.12608(17) 0.87133(11) 0.28108(16) 0.0177(4) Uani 1 1 d . . .
C12 C 0.11301(18) 0.94942(11) 0.27228(18) 0.0199(4) Uani 1 1 d . . .
H12A H 0.1940 0.9701 0.3029 0.024 Uiso 1 1 calc R . .
C13 C 0.0432(2) 0.97115(12) 0.14842(19) 0.0247(4) Uani 1 1 d . . .
H13A H 0.0826 0.9530 0.1054 0.037 Uiso 1 1 calc R . .
H13B H 0.0399 1.0217 0.1433 0.037 Uiso 1 1 calc R . .
H13C H -0.0375 0.9526 0.1175 0.037 Uiso 1 1 calc R . .
C14 C 0.0525(2) 0.97772(12) 0.3408(2) 0.0262(5) Uani 1 1 d . . .
H14A H 0.0979 0.9639 0.4198 0.039 Uiso 1 1 calc R . .
H14B H -0.0281 0.9590 0.3108 0.039 Uiso 1 1 calc R . .
H14C H 0.0488 1.0283 0.3356 0.039 Uiso 1 1 calc R . .
C15 C 0.35341(19) 0.72789(11) 0.32130(18) 0.0203(4) Uani 1 1 d . . .
H15A H 0.4107 0.7634 0.3210 0.024 Uiso 1 1 calc R . .
C16 C 0.3270(2) 0.67780(12) 0.2235(2) 0.0284(5) Uani 1 1 d . . .
H16A H 0.2893 0.7030 0.1521 0.043 Uiso 1 1 calc R . .
H16B H 0.2737 0.6413 0.2241 0.043 Uiso 1 1 calc R . .
H16C H 0.4012 0.6571 0.2319 0.043 Uiso 1 1 calc R . .
C17 C 0.4128(2) 0.68837(13) 0.4330(2) 0.0314(5) Uani 1 1 d . . .
H17A H 0.4298 0.7203 0.4955 0.047 Uiso 1 1 calc R . .
H17B H 0.4869 0.6678 0.4411 0.047 Uiso 1 1 calc R . .
H17C H 0.3596 0.6518 0.4337 0.047 Uiso 1 1 calc R . .
C18 C 0.60044(17) 0.89865(10) 0.20451(16) 0.0147(3) Uani 1 1 d . . .
C19 C 0.60878(17) 0.83497(10) 0.15739(16) 0.0166(4) Uani 1 1 d . . .
C20 C 0.67355(18) 0.83235(11) 0.09609(18) 0.0197(4) Uani 1 1 d . . .
H20A H 0.6807 0.7896 0.0646 0.024 Uiso 1 1 calc R . .
C21 C 0.72741(19) 0.89058(12) 0.08027(18) 0.0219(4) Uani 1 1 d . . .
H21A H 0.7716 0.8876 0.0389 0.026 Uiso 1 1 calc R . .
C22 C 0.71669(18) 0.95322(11) 0.12496(17) 0.0193(4) Uani 1 1 d . . .
H22A H 0.7534 0.9931 0.1132 0.023 Uiso 1 1 calc R . .
C23 C 0.65304(17) 0.95904(10) 0.18708(16) 0.0162(4) Uani 1 1 d . . .
C24 C 0.64120(18) 1.03008(10) 0.22961(17) 0.0180(4) Uani 1 1 d . . .
H24A H 0.5968 1.0251 0.2750 0.022 Uiso 1 1 calc R . .
C25 C 0.5706(2) 1.07837(12) 0.1299(2) 0.0258(4) Uani 1 1 d . . .
H25A H 0.4931 1.0578 0.0821 0.039 Uiso 1 1 calc R . .
H25B H 0.6142 1.0850 0.0858 0.039 Uiso 1 1 calc R . .
H25C H 0.5596 1.1231 0.1582 0.039 Uiso 1 1 calc R . .
C26 C 0.7619(2) 1.06334(12) 0.3043(2) 0.0258(5) Uani 1 1 d . . .
H26A H 0.7497 1.1089 0.3293 0.039 Uiso 1 1 calc R . .
H26B H 0.8068 1.0684 0.2611 0.039 Uiso 1 1 calc R . .
H26C H 0.8063 1.0339 0.3700 0.039 Uiso 1 1 calc R . .
C27 C 0.55517(19) 0.76929(10) 0.17772(17) 0.0195(4) Uani 1 1 d . . .
H27A H 0.4847 0.7830 0.1883 0.023 Uiso 1 1 calc R . .
C28 C 0.5123(2) 0.71898(12) 0.0779(2) 0.0258(5) Uani 1 1 d . . .
H28A H 0.4557 0.7426 0.0094 0.039 Uiso 1 1 calc R . .
H28B H 0.4735 0.6793 0.0929 0.039 Uiso 1 1 calc R . .
H28C H 0.5801 0.7030 0.0676 0.039 Uiso 1 1 calc R . .
C29 C 0.6437(2) 0.73379(12) 0.2862(2) 0.0297(5) Uani 1 1 d . . .
H29A H 0.6702 0.7667 0.3488 0.044 Uiso 1 1 calc R . .
H29B H 0.7121 0.7177 0.2769 0.044 Uiso 1 1 calc R . .
H29C H 0.6054 0.6943 0.3023 0.044 Uiso 1 1 calc R . .
C30 C 0.27163(18) 0.86321(11) 0.05577(17) 0.0191(4) Uani 1 1 d . . .
H30A H 0.1869 0.8738 0.0238 0.029 Uiso 1 1 calc R . .
H30B H 0.2841 0.8139 0.0741 0.029 Uiso 1 1 calc R . .
H30C H 0.3004 0.8746 0.0008 0.029 Uiso 1 1 calc R . .
C31 C 0.33796(18) 1.01907(10) 0.19873(19) 0.0205(4) Uani 1 1 d . . .
H31A H 0.2532 1.0301 0.1626 0.031 Uiso 1 1 calc R . .
H31B H 0.3762 1.0426 0.1588 0.031 Uiso 1 1 calc R . .
H31C H 0.3740 1.0345 0.2773 0.031 Uiso 1 1 calc R . .

loop_
_atom_site_aniso_label
_atom_site_aniso_U_11
_atom_site_aniso_U_22
_atom_site_aniso_U_33
_atom_site_aniso_U_23
_atom_site_aniso_U_13
_atom_site_aniso_U_12
Ga1 0.01243(10) 0.01361(10) 0.01323(10) 0.00032(8) 0.00589(8) -0.00045(8)
N1 0.0146(8) 0.0153(7) 0.0147(7) -0.0010(6) 0.0073(6) -0.0017(6)
C1 0.0200(9) 0.0152(9) 0.0165(9) -0.0010(7) 0.0099(8) -0.0006(7)
N2 0.0121(7) 0.0159(7) 0.0140(7) -0.0004(6) 0.0062(6) -0.0006(6)
C2 0.0167(9) 0.0228(10) 0.0134(8) -0.0023(7) 0.0066(7) -0.0029(7)
C3 0.0133(8) 0.0165(9) 0.0163(9) 0.0005(7) 0.0058(7) -0.0009(7)
C4 0.0227(10) 0.0327(12) 0.0173(9) -0.0023(8) 0.0123(9) -0.0042(9)
C5 0.0144(9) 0.0325(12) 0.0162(9) 0.0013(8) 0.0041(8) -0.0024(8)
C6 0.0162(9) 0.0180(9) 0.0146(9) -0.0012(7) 0.0078(7) -0.0026(7)
C7 0.0221(10) 0.0182(9) 0.0165(9) 0.0000(7) 0.0108(8) -0.0025(7)
C8 0.0238(11) 0.0193(10) 0.0259(11) 0.0028(8) 0.0122(9) -0.0048(8)
C9 0.0214(10) 0.0247(11) 0.0299(11) -0.0001(9) 0.0128(9) -0.0078(8)
C10 0.0175(10) 0.0240(10) 0.0265(11) 0.0016(8) 0.0100(9) -0.0015(8)
C11 0.0161(9) 0.0211(10) 0.0165(9) -0.0001(7) 0.0079(8) -0.0013(7)
C12 0.0162(9) 0.0197(10) 0.0232(10) -0.0003(8) 0.0083(8) 0.0004(7)
C13 0.0228(11) 0.0222(10) 0.0272(11) 0.0033(9) 0.0095(9) 0.0000(8)
C14 0.0207(10) 0.0297(12) 0.0284(11) -0.0070(9) 0.0112(9) -0.0008(9)
C15 0.0220(10) 0.0181(9) 0.0253(10) 0.0004(8) 0.0145(9) -0.0012(8)
C16 0.0372(13) 0.0214(11) 0.0323(12) -0.0035(9) 0.0208(11) -0.0015(9)
C17 0.0293(12) 0.0364(13) 0.0298(12) 0.0061(10) 0.0144(11) 0.0083(10)
C18 0.0119(8) 0.0182(9) 0.0136(8) 0.0010(7) 0.0054(7) 0.0010(7)
C19 0.0139(9) 0.0186(9) 0.0152(9) 0.0013(7) 0.0047(7) 0.0025(7)
C20 0.0185(10) 0.0213(10) 0.0206(10) -0.0018(8) 0.0099(8) 0.0048(8)
C21 0.0172(10) 0.0306(11) 0.0204(10) -0.0011(8) 0.0108(8) 0.0015(8)
C22 0.0149(9) 0.0234(10) 0.0207(10) 0.0007(8) 0.0090(8) -0.0020(7)
C23 0.0136(9) 0.0179(9) 0.0164(9) 0.0003(7) 0.0063(7) -0.0003(7)
C24 0.0181(9) 0.0188(9) 0.0201(9) -0.0006(7) 0.0112(8) -0.0024(7)
C25 0.0284(11) 0.0240(11) 0.0267(11) 0.0037(9) 0.0140(9) 0.0046(9)
C26 0.0236(11) 0.0275(11) 0.0269(11) -0.0069(9) 0.0120(9) -0.0087(9)
C27 0.0222(10) 0.0172(9) 0.0209(10) 0.0010(7) 0.0113(8) 0.0029(8)
C28 0.0302(12) 0.0228(11) 0.0279(11) -0.0052(9) 0.0162(10) -0.0027(9)
C29 0.0363(13) 0.0211(11) 0.0273(12) 0.0055(9) 0.0106(11) 0.0028(9)
C30 0.0172(9) 0.0227(10) 0.0155(9) -0.0022(7) 0.0059(8) -0.0041(8)
C31 0.0198(10) 0.0163(9) 0.0275(11) 0.0028(8) 0.0125(9) 0.0021(7)

loop_
_atom_type_symbol
_atom_type_description
_atom_type_scat_dispersion_real
_atom_type_scat_dispersion_imag
_atom_type_scat_source
C C 0.0033 0.0016 'International Tables Vol C Tables 4.2.6.8 and 6.1.1.4'
H H 0.0000 0.0000 'International Tables Vol C Tables 4.2.6.8 and 6.1.1.4'
N N 0.0061 0.0033 'International Tables Vol C Tables 4.2.6.8 and 6.1.1.4'
Ga Ga 0.2307 1.6083 'International Tables Vol C Tables 4.2.6.8 and 6.1.1.4'

loop_
_geom_angle_atom_site_label_1
_geom_angle_atom_site_label_2
_geom_angle_atom_site_label_3
_geom_angle
_geom_angle_site_symmetry_1
_geom_angle_site_symmetry_3
_geom_angle_publ_flag
C30 Ga1 C31 122.44(9) . . ?
C30 Ga1 N1 109.72(8) . . ?
C31 Ga1 N1 106.86(8) . . ?
C30 Ga1 N2 114.34(8) . . ?
C31 Ga1 N2 105.63(8) . . ?
N1 Ga1 N2 93.92(7) . . ?
C1 N1 C6 118.50(16) . . ?
C1 N1 Ga1 118.45(13) . . ?
C6 N1 Ga1 123.04(12) . . ?
N1 C1 C2 123.27(17) . . ?
N1 C1 C4 119.62(18) . . ?
C2 C1 C4 117.11(18) . . ?
C3 N2 C18 119.49(16) . . ?
C3 N2 Ga1 118.51(13) . . ?
C18 N2 Ga1 121.21(12) . . ?
C1 C2 C3 127.65(18) . . ?
N2 C3 C2 123.80(18) . . ?
N2 C3 C5 120.98(17) . . ?
C2 C3 C5 115.22(18) . . ?
C11 C6 C7 120.94(18) . . ?
C11 C6 N1 120.80(17) . . ?
C7 C6 N1 118.25(17) . . ?
C8 C7 C6 118.16(19) . . ?
C8 C7 C15 120.06(18) . . ?
C6 C7 C15 121.77(18) . . ?
C9 C8 C7 121.7(2) . . ?
C8 C9 C10 119.6(2) . . ?
C9 C10 C11 121.2(2) . . ?
C10 C11 C6 118.35(19) . . ?
C10 C11 C12 119.47(18) . . ?
C6 C11 C12 122.17(17) . . ?
C11 C12 C14 112.04(18) . . ?
C11 C12 C13 110.17(17) . . ?
C14 C12 C13 110.03(18) . . ?
C7 C15 C16 110.49(18) . . ?
C7 C15 C17 112.78(17) . . ?
C16 C15 C17 109.35(19) . . ?
C19 C18 C23 120.85(17) . . ?
C19 C18 N2 119.21(17) . . ?
C23 C18 N2 119.91(17) . . ?
C20 C19 C18 118.38(19) . . ?
C20 C19 C27 120.11(18) . . ?
C18 C19 C27 121.42(17) . . ?
C21 C20 C19 121.41(19) . . ?
C20 C21 C22 119.78(19) . . ?
C21 C22 C23 121.40(19) . . ?
C22 C23 C18 118.14(18) . . ?
C22 C23 C24 118.34(18) . . ?
C18 C23 C24 123.50(17) . . ?
C23 C24 C25 110.15(17) . . ?
C23 C24 C26 112.51(17) . . ?
C25 C24 C26 108.81(18) . . ?
C19 C27 C29 110.37(17) . . ?
C19 C27 C28 112.72(17) . . ?
C29 C27 C28 110.68(18) . . ?

loop_
_geom_bond_atom_site_label_1
_geom_bond_atom_site_label_2
_geom_bond_distance
_geom_bond_site_symmetry_2
_geom_bond_publ_flag
Ga1 C30 1.970(2) . ?
Ga1 C31 1.979(2) . ?
Ga1 N1 1.9793(16) . ?
Ga1 N2 2.0011(16) . ?
N1 C1 1.333(3) . ?
N1 C6 1.444(2) . ?
C1 C2 1.400(3) . ?
C1 C4 1.516(3) . ?
N2 C3 1.325(2) . ?
N2 C18 1.447(2) . ?
C2 C3 1.415(3) . ?
C3 C5 1.514(3) . ?
C6 C11 1.409(3) . ?
C6 C7 1.417(3) . ?
C7 C8 1.392(3) . ?
C7 C15 1.517(3) . ?
C8 C9 1.384(3) . ?
C9 C10 1.390(3) . ?
C10 C11 1.398(3) . ?
C11 C12 1.519(3) . ?
C12 C14 1.536(3) . ?
C12 C13 1.536(3) . ?
C15 C16 1.534(3) . ?
C15 C17 1.533(3) . ?
C18 C19 1.409(3) . ?
C18 C23 1.416(3) . ?
C19 C20 1.397(3) . ?
C19 C27 1.522(3) . ?
C20 C21 1.382(3) . ?
C21 C22 1.384(3) . ?
C22 C23 1.398(3) . ?
C23 C24 1.520(3) . ?
C24 C25 1.536(3) . ?
C24 C26 1.536(3) . ?
C27 C29 1.532(3) . ?
C27 C28 1.535(3) . ?
